data_4330241
loop_
_publ_author_name
'Jian-Bin Lin'
'Wei Xue'
'Bao-Ying Wang'
'Jun Tao'
'Wei-Xiong Zhang'
'Jie-Peng Zhang'
'Xiao-Ming Chen'

_publ_section_title
;
 Chemical/Physical Pressure Tunable Spin-Transition Temperature and
 Hysteresis in a Two-Step Spin Crossover Porous Coordination Framework
;
_journal_name_full 'Inorganic Chemistry'
_journal_page_first 9423
_journal_page_last 9430
_journal_paper_doi 10.1021/ic301237p
_journal_volume 51
_journal_year 2012
_chemical_formula_sum 'C24 H14 Br2 Fe N10'
_chemical_formula_weight 658.12
_chemical_name_systematic
; 
 ? 
;
_space_group_IT_number 14
_symmetry_cell_setting monoclinic
_symmetry_space_group_name_Hall '-P 2yn'
_symmetry_space_group_name_H-M 'P 1 21/n 1'
_atom_sites_solution_hydrogens geom
_atom_sites_solution_primary direct
_atom_sites_solution_secondary difmap
_audit_creation_method SHELXL-97
_cell_angle_alpha 90.00
_cell_angle_beta 103.976(2)
_cell_angle_gamma 90.00
_cell_formula_units_Z 2
_cell_length_a 8.5942(8)
_cell_length_b 14.9817(14)
_cell_length_c 10.1941(10)
_cell_measurement_reflns_used 910
_cell_measurement_temperature 293(2)
_cell_measurement_theta_max 18.9775
_cell_measurement_theta_min 2.467
_cell_volume 1273.7(2)
_computing_cell_refinement 'SAINT+ Ver. 6.22, Bruker AXS Inc., 2001.'
_computing_data_collection 'SMART Bruker AXS Inc., 1998.'
_computing_data_reduction 'SAINT+ Ver. 6.22, Bruker AXS Inc., 2001.'
_computing_molecular_graphics 'SHELXTL Ver. 6.12, (Sheldrick, 2000)'
_computing_publication_material 'SHELXTL Ver. 6.12, (Sheldrick, 2000)'
_computing_structure_refinement 'SHELXTL Ver. 6.12, (Sheldrick, 2000)'
_computing_structure_solution 'SHELXTL Ver. 6.12, (Sheldrick, 2000)'
_diffrn_ambient_temperature 293(2)
_diffrn_measured_fraction_theta_full 1.000
_diffrn_measured_fraction_theta_max 1.000
_diffrn_measurement_device_type 'Bruker Apex CCd'
_diffrn_measurement_method '\w scan'
_diffrn_radiation_monochromator graphite
_diffrn_radiation_source 'fine-focus sealed tube'
_diffrn_radiation_type MoK\a
_diffrn_radiation_wavelength 0.71073
_diffrn_reflns_av_R_equivalents 0.0713
_diffrn_reflns_av_sigmaI/netI 0.0792
_diffrn_reflns_limit_h_max 10
_diffrn_reflns_limit_h_min -10
_diffrn_reflns_limit_k_max 18
_diffrn_reflns_limit_k_min -18
_diffrn_reflns_limit_l_max 12
_diffrn_reflns_limit_l_min -12
_diffrn_reflns_number 9275
_diffrn_reflns_theta_full 26.00
_diffrn_reflns_theta_max 26.00
_diffrn_reflns_theta_min 2.47
_exptl_absorpt_coefficient_mu 3.764
_exptl_absorpt_correction_T_max 0.8341
_exptl_absorpt_correction_T_min 0.7528
_exptl_absorpt_correction_type multi-scan
_exptl_absorpt_process_details SADABS
_exptl_crystal_colour orange
_exptl_crystal_density_diffrn 1.716
_exptl_crystal_description block
_exptl_crystal_F_000 648
_exptl_crystal_size_max 0.08
_exptl_crystal_size_mid 0.08
_exptl_crystal_size_min 0.05
_refine_diff_density_max 0.822
_refine_diff_density_min -0.442
_refine_diff_density_rms 0.117
_refine_ls_extinction_method none
_refine_ls_goodness_of_fit_ref 1.002
_refine_ls_hydrogen_treatment constr
_refine_ls_matrix_type full
_refine_ls_number_parameters 169
_refine_ls_number_reflns 2508
_refine_ls_number_restraints 0
_refine_ls_restrained_S_all 1.002
_refine_ls_R_factor_all 0.0955
_refine_ls_R_factor_gt 0.0544
_refine_ls_shift/su_max 0.000
_refine_ls_shift/su_mean 0.000
_refine_ls_structure_factor_coef Fsqd
_refine_ls_weighting_details 'calc w=1/[\s^2^(Fo^2^)+(0.0680P)^2^+0.0000P] where P=(Fo^2^+2Fc^2^)/3'
_refine_ls_weighting_scheme calc
_refine_ls_wR_factor_gt 0.1203
_refine_ls_wR_factor_ref 0.1455
_reflns_number_gt 1632
_reflns_number_total 2508
_reflns_threshold_expression >2sigma(I)
_cod_data_source_file ic301237p_si_002_7.cif
_cod_data_source_block 1_293K
_cod_database_code 4330241

loop_
_symmetry_equiv_pos_as_xyz
'x, y, z'
'-x+1/2, y+1/2, -z+1/2'
'-x, -y, -z'
'x-1/2, -y-1/2, z-1/2'

loop_
_atom_site_label
_atom_site_type_symbol
_atom_site_fract_x
_atom_site_fract_y
_atom_site_fract_z
_atom_site_U_iso_or_equiv
_atom_site_adp_type
_atom_site_occupancy
_atom_site_symmetry_multiplicity
_atom_site_calc_flag
_atom_site_refinement_flags
Fe1 Fe 1.0000 0.0000 0.5000 0.0253(3) Uani 1 2 d S
Br1 Br 1.40659(10) -0.18002(5) 0.99081(7) 0.0529(3) Uani 1 1 d .
N1 N 1.2240(5) -0.0287(3) 0.6534(5) 0.0272(11) Uani 1 1 d .
N2 N 1.1684(5) 0.0821(3) 0.4412(4) 0.0247(10) Uani 1 1 d .
N3 N 1.1681(5) 0.1436(3) 0.3438(5) 0.0288(11) Uani 1 1 d .
N4 N 1.4153(5) 0.1408(3) 0.4875(4) 0.0278(10) Uani 1 1 d .
N5 N 1.4500(5) 0.3882(3) 0.1392(5) 0.0294(11) Uani 1 1 d .
C1 C 1.2427(7) -0.0863(3) 0.7573(5) 0.0321(14) Uani 1 1 d .
H1A H 1.1556 -0.1201 0.7672 0.038 Uiso 1 1 calc R
C2 C 1.3892(8) -0.0961(4) 0.8499(6) 0.0370(15) Uani 1 1 d .
C3 C 1.5201(8) -0.0461(4) 0.8363(6) 0.0389(15) Uani 1 1 d .
H3A H 1.6193 -0.0528 0.8970 0.047 Uiso 1 1 calc R
C4 C 1.4998(7) 0.0141(4) 0.7301(6) 0.0354(15) Uani 1 1 d .
H4A H 1.5849 0.0495 0.7196 0.042 Uiso 1 1 calc R
C5 C 1.3507(7) 0.0209(4) 0.6397(5) 0.0266(13) Uani 1 1 d .
C6 C 1.3140(7) 0.0824(3) 0.5235(5) 0.0250(12) Uani 1 1 d .
C7 C 1.3180(7) 0.1779(3) 0.3760(5) 0.0254(12) Uani 1 1 d .
C8 C 1.3662(7) 0.2493(3) 0.2963(5) 0.0268(13) Uani 1 1 d .
C9 C 1.2579(7) 0.2850(4) 0.1862(5) 0.0287(13) Uani 1 1 d .
H9A H 1.1537 0.2630 0.1614 0.034 Uiso 1 1 calc R
C10 C 1.3032(7) 0.3526(4) 0.1136(6) 0.0330(14) Uani 1 1 d .
H10A H 1.2263 0.3755 0.0410 0.040 Uiso 1 1 calc R
C11 C 1.5554(8) 0.3531(4) 0.2453(7) 0.0407(16) Uani 1 1 d .
H11A H 1.6591 0.3760 0.2671 0.049 Uiso 1 1 calc R
C12 C 1.5190(7) 0.2844(4) 0.3250(6) 0.0361(15) Uani 1 1 d .
H12A H 1.5974 0.2623 0.3972 0.043 Uiso 1 1 calc R

loop_
_atom_site_aniso_label
_atom_site_aniso_U_11
_atom_site_aniso_U_22
_atom_site_aniso_U_33
_atom_site_aniso_U_23
_atom_site_aniso_U_13
_atom_site_aniso_U_12
Fe1 0.0254(6) 0.0235(6) 0.0291(6) -0.0001(5) 0.0109(5) -0.0019(5)
Br1 0.0783(6) 0.0428(4) 0.0383(4) 0.0156(3) 0.0154(4) 0.0022(4)
N1 0.034(3) 0.020(2) 0.032(3) 0.0030(19) 0.015(2) 0.000(2)
N2 0.027(3) 0.022(2) 0.026(2) 0.0066(19) 0.010(2) -0.003(2)
N3 0.032(3) 0.025(2) 0.030(3) 0.002(2) 0.009(2) -0.002(2)
N4 0.029(3) 0.027(2) 0.028(3) 0.004(2) 0.008(2) -0.003(2)
N5 0.025(3) 0.030(3) 0.034(3) 0.005(2) 0.011(2) -0.001(2)
C1 0.039(4) 0.023(3) 0.035(3) 0.002(2) 0.012(3) -0.006(3)
C2 0.057(4) 0.033(3) 0.024(3) 0.005(2) 0.016(3) 0.006(3)
C3 0.041(4) 0.042(4) 0.032(3) 0.006(3) 0.005(3) 0.001(3)
C4 0.034(3) 0.036(4) 0.037(4) 0.003(3) 0.009(3) -0.006(3)
C5 0.032(3) 0.029(3) 0.021(3) -0.002(2) 0.012(2) 0.002(3)
C6 0.031(3) 0.021(3) 0.025(3) 0.002(2) 0.010(2) -0.003(2)
C7 0.026(3) 0.024(3) 0.026(3) 0.002(2) 0.005(2) 0.001(2)
C8 0.032(3) 0.019(3) 0.031(3) 0.002(2) 0.013(3) -0.001(2)
C9 0.025(3) 0.029(3) 0.034(3) 0.004(2) 0.011(3) -0.004(2)
C10 0.035(4) 0.034(3) 0.031(3) 0.008(3) 0.009(3) 0.004(3)
C11 0.030(3) 0.036(4) 0.054(4) 0.008(3) 0.007(3) -0.007(3)
C12 0.030(3) 0.038(4) 0.036(3) 0.012(3) 0.000(3) 0.000(3)

loop_
_atom_type_symbol
_atom_type_description
_atom_type_scat_dispersion_real
_atom_type_scat_dispersion_imag
_atom_type_scat_source
C C 0.0033 0.0016 'International Tables Vol C Tables 4.2.6.8 and 6.1.1.4'
H H 0.0000 0.0000 'International Tables Vol C Tables 4.2.6.8 and 6.1.1.4'
N N 0.0061 0.0033 'International Tables Vol C Tables 4.2.6.8 and 6.1.1.4'
Fe Fe 0.3463 0.8444 'International Tables Vol C Tables 4.2.6.8 and 6.1.1.4'
Br Br -0.2901 2.4595 'International Tables Vol C Tables 4.2.6.8 and 6.1.1.4'

loop_
_geom_angle_atom_site_label_1
_geom_angle_atom_site_label_2
_geom_angle_atom_site_label_3
_geom_angle
_geom_angle_site_symmetry_1
_geom_angle_site_symmetry_3
N2 Fe1 N2 180.0 3_756 .
N2 Fe1 N1 103.14(16) 3_756 .
N2 Fe1 N1 76.86(16) . .
N2 Fe1 N1 76.86(16) 3_756 3_756
N2 Fe1 N1 103.14(16) . 3_756
N1 Fe1 N1 180.0 . 3_756
N2 Fe1 N5 89.62(16) 3_756 2_745
N2 Fe1 N5 90.38(16) . 2_745
N1 Fe1 N5 91.96(16) . 2_745
N1 Fe1 N5 88.04(16) 3_756 2_745
N2 Fe1 N5 90.38(16) 3_756 4_566
N2 Fe1 N5 89.62(16) . 4_566
N1 Fe1 N5 88.04(16) . 4_566
N1 Fe1 N5 91.96(16) 3_756 4_566
N5 Fe1 N5 180.000(1) 2_745 4_566
C1 N1 C5 119.1(5) . .
C1 N1 Fe1 126.9(4) . .
C5 N1 Fe1 114.0(3) . .
C6 N2 N3 107.2(4) . .
C6 N2 Fe1 115.6(3) . .
N3 N2 Fe1 136.9(3) . .
N2 N3 C7 104.4(4) . .
C6 N4 C7 100.7(4) . .
C10 N5 C11 115.1(5) . .
C10 N5 Fe1 118.6(4) . 2_755
C11 N5 Fe1 126.4(4) . 2_755
N1 C1 C2 121.4(5) . .
N1 C1 H1A 119.3 . .
C2 C1 H1A 119.3 . .
C3 C2 C1 120.0(5) . .
C3 C2 Br1 121.2(5) . .
C1 C2 Br1 118.8(5) . .
C2 C3 C4 118.5(6) . .
C2 C3 H3A 120.7 . .
C4 C3 H3A 120.7 . .
C3 C4 C5 119.1(6) . .
C3 C4 H4A 120.4 . .
C5 C4 H4A 120.4 . .
N1 C5 C4 121.9(5) . .
N1 C5 C6 113.9(5) . .
C4 C5 C6 124.2(5) . .
N2 C6 N4 113.8(5) . .
N2 C6 C5 119.5(5) . .
N4 C6 C5 126.8(5) . .
N4 C7 N3 113.9(5) . .
N4 C7 C8 124.4(5) . .
N3 C7 C8 121.6(5) . .
C12 C8 C9 116.4(5) . .
C12 C8 C7 123.0(5) . .
C9 C8 C7 120.6(5) . .
C10 C9 C8 120.2(5) . .
C10 C9 H9A 119.9 . .
C8 C9 H9A 119.9 . .
N5 C10 C9 124.7(5) . .
N5 C10 H10A 117.6 . .
C9 C10 H10A 117.6 . .
N5 C11 C12 123.9(6) . .
N5 C11 H11A 118.0 . .
C12 C11 H11A 118.0 . .
C8 C12 C11 119.6(5) . .
C8 C12 H12A 120.2 . .
C11 C12 H12A 120.2 . .

loop_
_geom_bond_atom_site_label_1
_geom_bond_atom_site_label_2
_geom_bond_distance
_geom_bond_site_symmetry_2
Fe1 N2 2.095(4) 3_756
Fe1 N2 2.095(4) .
Fe1 N1 2.209(5) .
Fe1 N1 2.209(5) 3_756
Fe1 N5 2.302(4) 2_745
Fe1 N5 2.302(4) 4_566
Br1 C2 1.887(6) .
N1 C1 1.345(6) .
N1 C5 1.352(7) .
N2 C6 1.328(7) .
N2 N3 1.353(6) .
N3 C7 1.352(7) .
N4 C6 1.346(7) .
N4 C7 1.357(6) .
N5 C10 1.337(7) .
N5 C11 1.340(7) .
N5 Fe1 2.302(4) 2_755
C1 C2 1.387(8) .
C1 H1A 0.9300 .
C2 C3 1.386(9) .
C3 C4 1.387(8) .
C3 H3A 0.9300 .
C4 C5 1.390(8) .
C4 H4A 0.9300 .
C5 C6 1.474(7) .
C7 C8 1.462(7) .
C8 C12 1.379(7) .
C8 C9 1.382(7) .
C9 C10 1.364(7) .
C9 H9A 0.9300 .
C10 H10A 0.9300 .
C11 C12 1.392(8) .
C11 H11A 0.9300 .
C12 H12A 0.9300 .
